data_4132597
loop_
_publ_author_name
'Schwamb, C. Benjamin'
'Fitzpatrick, Keegan P.'
'Brueckner, Alexander C.'
'Richardson, H. Camille'
'Cheong, Paul H.-Y.'
'Scheidt, Karl A.'

_publ_section_title
;
 Enantioselective Synthesis of \a-Amidoboronates Catalyzed by
 Planar-Chiral NHC-Cu(I) Complexes.
;
_journal_issue 34
_journal_name_full 'Journal of the American Chemical Society'
_journal_page_first 10644
_journal_page_last 10648
_journal_paper_doi 10.1021/jacs.8b05045
_journal_volume 140
_journal_year 2018
_chemical_absolute_configuration ad
_chemical_formula_moiety 'C34 H34 Cl Cu Fe N2 O'
_chemical_formula_sum 'C34 H34 Cl Cu Fe N2 O'
_chemical_formula_weight 641.47
_space_group_crystal_system monoclinic
_space_group_IT_number 3
_space_group_name_Hall 'P 2y'
_space_group_name_H-M_alt 'P 1 2 1'
_atom_sites_solution_hydrogens geom
_atom_sites_solution_primary dual
_audit_creation_date 2017-08-29
_audit_creation_method
;
Olex2 1.2
(compiled 2017.08.10 svn.r3458 for OlexSys, GUI svn.r5381)
;
_cell_angle_alpha 90
_cell_angle_beta 96.359(5)
_cell_angle_gamma 90
_cell_formula_units_Z 4
_cell_length_a 18.3929(16)
_cell_length_b 9.5949(8)
_cell_length_c 18.9878(17)
_cell_measurement_reflns_used 2846
_cell_measurement_temperature 250(2)
_cell_measurement_theta_max 58.331
_cell_measurement_theta_min 2.341
_cell_volume 3330.3(5)
_computing_cell_refinement 'SAINT V8.38A (?, 2016)'
_computing_data_collection 'APEX2 V2014.11-0 (Bruker, 2014)'
_computing_data_reduction 'SAINT V8.38A (?, 2016)'
_computing_molecular_graphics 'Olex2 (Dolomanov et al., 2009)'
_computing_publication_material 'Olex2 (Dolomanov et al., 2009)'
_computing_structure_refinement 'ShelXL (Sheldrick, 2015)'
_computing_structure_solution 'ShelXT (Sheldrick, 2015)'
_diffrn_ambient_temperature 249.99
_diffrn_detector_area_resol_mean 8
_diffrn_measured_fraction_theta_full 0.995
_diffrn_measured_fraction_theta_max 0.995
_diffrn_measurement_device_type 'Bruker Kappa APEX CCD area detector'
_diffrn_measurement_method '\w and \f scans'
_diffrn_radiation_monochromator 'MX optics'
_diffrn_radiation_type CuK\a
_diffrn_radiation_wavelength 1.54178
_diffrn_reflns_av_R_equivalents 0.0685
_diffrn_reflns_av_unetI/netI 0.0974
_diffrn_reflns_Laue_measured_fraction_full 0.995
_diffrn_reflns_Laue_measured_fraction_max 0.995
_diffrn_reflns_limit_h_max 20
_diffrn_reflns_limit_h_min -21
_diffrn_reflns_limit_k_max 11
_diffrn_reflns_limit_k_min -11
_diffrn_reflns_limit_l_max 22
_diffrn_reflns_limit_l_min -22
_diffrn_reflns_number 22492
_diffrn_reflns_point_group_measured_fraction_full 0.980
_diffrn_reflns_point_group_measured_fraction_max 0.980
_diffrn_reflns_theta_full 65.077
_diffrn_reflns_theta_max 65.077
_diffrn_reflns_theta_min 2.341
_diffrn_source microsource
_exptl_absorpt_coefficient_mu 5.217
_exptl_absorpt_correction_T_max 0.7528
_exptl_absorpt_correction_T_min 0.6396
_exptl_absorpt_correction_type multi-scan
_exptl_absorpt_process_details
'SADABS-2016/2 (Bruker,2016/2) was used for absorption correction. wR2(int) was 0.0831 before and 0.0500 after correction. The Ratio of minimum to maximum transmission is 0.8496. The \l/2 correction factor is Not present.'
_exptl_crystal_colour orange
_exptl_crystal_colour_primary orange
_exptl_crystal_density_diffrn 1.279
_exptl_crystal_description needle
_exptl_crystal_F_000 1328
_exptl_crystal_recrystallization_method 'The material was recrystallised from --- by as supplied'
_exptl_crystal_size_max 0.15
_exptl_crystal_size_mid 0.025
_exptl_crystal_size_min 0.014
_refine_diff_density_max 0.368
_refine_diff_density_min -0.305
_refine_diff_density_rms 0.056
_refine_ls_abs_structure_details
;
 Flack x determined using 1672 quotients [(I+)-(I-)]/[(I+)+(I-)]
 (Parsons, Flack and Wagner, Acta Cryst. B69 (2013) 249-259).
;
_refine_ls_abs_structure_Flack -0.003(8)
_refine_ls_extinction_method none
_refine_ls_goodness_of_fit_ref 0.972
_refine_ls_hydrogen_treatment constr
_refine_ls_matrix_type full
_refine_ls_number_parameters 734
_refine_ls_number_reflns 11142
_refine_ls_number_restraints 889
_refine_ls_restrained_S_all 0.978
_refine_ls_R_factor_all 0.1340
_refine_ls_R_factor_gt 0.0691
_refine_ls_shift/su_max 0.005
_refine_ls_shift/su_mean 0.000
_refine_ls_structure_factor_coef Fsqd
_refine_ls_weighting_details 'w=1/[\s^2^(Fo^2^)+(0.0902P)^2^] where P=(Fo^2^+2Fc^2^)/3'
_refine_ls_weighting_scheme calc
_refine_ls_wR_factor_gt 0.1630
_refine_ls_wR_factor_ref 0.2034
_reflns_Friedel_coverage 0.848
_reflns_Friedel_fraction_full 0.964
_reflns_Friedel_fraction_max 0.964
_reflns_number_gt 5769
_reflns_number_total 11142
_reflns_threshold_expression 'I > 2\s(I)'
_cod_data_source_file ja8b05045_si_002.cif
_cod_data_source_block cx1054a
_cod_database_code 4132597
_shelx_shelxl_version_number 2017/1
_shelx_space_group_comment
;
The symmetry employed for this shelxl refinement is uniquely defined
by the following loop, which should always be used as a source of
symmetry information in preference to the above space-group names.
They are only intended as comments.
;
_shelx_estimated_absorpt_t_max 0.931
_shelx_estimated_absorpt_t_min 0.508
_olex2_refinement_description
;
1. Fixed Uiso
 At 1.2 times of:
  All C(H) groups
 At 1.5 times of:
  All C(H,H,H) groups
2. Rigid body (RIGU) restrains
 All non-hydrogen atoms
 with sigma for 1-2 distances of 0.001 and sigma for 1-3 distances of 0.001
3.a Me refined with riding coordinates:
 C9(H9A,H9B,H9C)
3.b Aromatic/amide H refined with riding coordinates:
 C12(H12), C13(H13), C14(H14), C17(H17), C19(H19), C24(H24), C26(H26),
 C27(H27), C30(H30), C31(H31), C32(H32), C33(H33), C34(H34), C12A(H12A),
 C13A(H13A), C14A(H14A), C17A(H17A), C19A(H19A), C24A(H24A), C26A(H26A),
 C27A(H27A), C30A(H30A), C31A(H31A), C32A(H32A), C33A(H33A), C34A(H34A)
3.c Idealised Me refined as rotating group:
 C6(H6A,H6B,H6C), C7(H7A,H7B,H7C), C8(H8A,H8B,H8C), C10(H10A,H10B,H10C),
 C21(H21A,H21B,H21C), C28(H28A,H28B,H28C), C6A(H6AA,H6AB,H6AC), C7A(H7AA,H7AB,
 H7AC), C8A(H8AA,H8AB,H8AC), C9A(H9AA,H9AB,H9AC), C10A(H10D,H10E,H10F),
 C21A(H21D,H21E,H21F), C28A(H28D,H28E,H28F)
;
_smtbx_masks_special_details
;
The solvent masking procedure as implemented in Olex2 was used to remove the
electronic contribution of solvent molecules from the refinement.  As the exact
solvent content is not known, only the atoms used in the refinement model are
reported in the formula here.

Total solvent accessible volume / cell = 440.2 Ang^3^ [13.2%]
Total electron count / cell = 67.4
;
_olex2_date_sample_data_collection 2017-08-28
_olex2_date_sample_submission 2017-08-18
_olex2_diffrn_ambient_temperature_device 'Oxford Cryosystems'
_olex2_exptl_crystal_mounting_method 'The crystal was mounted on a MITIGEN holder in Paratone oil'
_olex2_submission_original_sample_id cx1054a
_olex2_submission_special_instructions 'No special instructions were received'

loop_
_space_group_symop_operation_xyz
'x, y, z'
'-x, y, -z'

loop_
_atom_site_label
_atom_site_type_symbol
_atom_site_fract_x
_atom_site_fract_y
_atom_site_fract_z
_atom_site_U_iso_or_equiv
_atom_site_adp_type
_atom_site_occupancy
_atom_site_site_symmetry_order
_atom_site_calc_flag
_atom_site_refinement_flags_posn
_atom_site_refinement_flags_adp
Cu1 Cu 0.01262(13) 0.4290(2) 0.83972(10) 0.0923(7) Uani 1 1 d . U
Fe1 Fe 0.18969(11) 0.2530(3) 1.00185(11) 0.0923(8) Uani 1 1 d . U
Cl1 Cl -0.0038(5) 0.6422(4) 0.8399(3) 0.189(4) Uani 1 1 d . U
O1 O -0.1329(5) 0.0386(10) 0.7494(4) 0.077(2) Uani 1 1 d . U
N1 N 0.0536(5) 0.1628(10) 0.9007(5) 0.063(2) Uani 1 1 d . U
N2 N 0.0020(6) 0.1374(10) 0.7946(5) 0.066(2) Uani 1 1 d . U
C1 C 0.2473(8) 0.259(3) 0.9170(9) 0.118(3) Uani 1 1 d . U
C2 C 0.2565(11) 0.382(3) 0.9524(11) 0.137(4) Uani 1 1 d . U
C3 C 0.2839(10) 0.369(3) 1.0212(11) 0.157(4) Uani 1 1 d . U
C4 C 0.2981(9) 0.224(4) 1.0301(10) 0.155(4) Uani 1 1 d . U
C5 C 0.2739(9) 0.153(3) 0.9635(11) 0.133(3) Uani 1 1 d . U
C6 C 0.2192(10) 0.238(3) 0.8401(9) 0.161(8) Uani 1 1 d . U
H6A H 0.197338 0.145692 0.833952 0.242 Uiso 1 1 calc GR .
H6B H 0.259394 0.245256 0.811304 0.242 Uiso 1 1 calc GR .
H6C H 0.182651 0.307815 0.825465 0.242 Uiso 1 1 calc GR .
C7 C 0.2274(15) 0.526(3) 0.9195(16) 0.203(9) Uani 1 1 d . U
H7A H 0.187995 0.508738 0.882203 0.304 Uiso 1 1 calc GR .
H7B H 0.266977 0.574094 0.900012 0.304 Uiso 1 1 calc GR .
H7C H 0.209572 0.582507 0.956200 0.304 Uiso 1 1 calc GR .
C8 C 0.3012(14) 0.480(4) 1.0795(14) 0.254(12) Uani 1 1 d . U
H8A H 0.264985 0.553630 1.073367 0.382 Uiso 1 1 calc GR .
H8B H 0.349415 0.518667 1.076068 0.382 Uiso 1 1 calc GR .
H8C H 0.300131 0.437323 1.125721 0.382 Uiso 1 1 calc GR .
C9 C 0.3282(12) 0.163(4) 1.0976(12) 0.247(11) Uani 1 1 d . U
H9A H 0.333469 0.062877 1.091837 0.371 Uiso 1 1 calc R .
H9B H 0.375674 0.203498 1.112459 0.371 Uiso 1 1 calc R .
H9C H 0.295430 0.180860 1.133185 0.371 Uiso 1 1 calc R .
C10 C 0.2787(13) 0.001(3) 0.9470(15) 0.195(9) Uani 1 1 d . U
H10A H 0.278048 -0.052506 0.990313 0.292 Uiso 1 1 calc GR .
H10B H 0.323802 -0.017417 0.926631 0.292 Uiso 1 1 calc GR .
H10C H 0.237345 -0.025615 0.913564 0.292 Uiso 1 1 calc GR .
C11 C 0.0836(6) 0.2099(14) 0.9664(6) 0.0666(19) Uani 1 1 d . U
C12 C 0.0894(7) 0.3469(15) 0.9953(7) 0.079(2) Uani 1 1 d . U
H12 H 0.075450 0.430792 0.972066 0.095 Uiso 1 1 calc R .
C13 C 0.1212(8) 0.3297(18) 1.0679(7) 0.087(2) Uani 1 1 d . U
H13 H 0.132842 0.403072 1.100035 0.105 Uiso 1 1 calc R .
C14 C 0.1316(7) 0.1940(17) 1.0829(7) 0.086(2) Uani 1 1 d . U
H14 H 0.150809 0.157527 1.127006 0.103 Uiso 1 1 calc R .
C15 C 0.1087(7) 0.1133(16) 1.0205(7) 0.075(2) Uani 1 1 d . U
C16 C 0.1045(9) -0.0351(16) 1.0072(8) 0.098(4) Uani 1 1 d . U
C17 C 0.0776(9) -0.0785(18) 0.9420(8) 0.111(5) Uani 1 1 d . U
H17 H 0.076252 -0.174476 0.932088 0.133 Uiso 1 1 calc R .
C18 C 0.0512(8) 0.0169(14) 0.8875(7) 0.085(4) Uani 1 1 d . U
C19 C 0.0189(8) 0.0068(13) 0.8208(7) 0.084(4) Uani 1 1 d . U
H19 H 0.009246 -0.076974 0.795789 0.101 Uiso 1 1 calc R .
C20 C 0.0244(6) 0.2387(13) 0.8444(6) 0.062(2) Uani 1 1 d . U
C21 C 0.1343(13) -0.136(2) 1.0659(10) 0.147(8) Uani 1 1 d . U
H21A H 0.184778 -0.112919 1.081630 0.220 Uiso 1 1 calc GR .
H21B H 0.131560 -0.230620 1.047691 0.220 Uiso 1 1 calc GR .
H21C H 0.105303 -0.128593 1.105390 0.220 Uiso 1 1 calc GR .
C22 C -0.0317(7) 0.1771(12) 0.7263(6) 0.064(2) Uani 1 1 d . U
C23 C -0.1024(7) 0.1270(12) 0.7042(6) 0.063(2) Uani 1 1 d . U
C24 C -0.1353(7) 0.1681(12) 0.6377(6) 0.066(3) Uani 1 1 d . U
H24 H -0.181987 0.133411 0.621408 0.079 Uiso 1 1 calc R .
C25 C -0.1014(7) 0.2582(14) 0.5951(6) 0.071(3) Uani 1 1 d . U
C26 C -0.0322(7) 0.3016(14) 0.6173(7) 0.078(3) Uani 1 1 d . U
H26 H -0.007472 0.359529 0.587970 0.093 Uiso 1 1 calc R .
C27 C 0.0029(7) 0.2607(14) 0.6841(6) 0.075(3) Uani 1 1 d . U
H27 H 0.050494 0.292036 0.699021 0.090 Uiso 1 1 calc R .
C28 C -0.2044(8) -0.0123(16) 0.7277(8) 0.094(5) Uani 1 1 d . U
H28A H -0.206185 -0.050273 0.680213 0.141 Uiso 1 1 calc GR .
H28B H -0.239327 0.063396 0.728057 0.141 Uiso 1 1 calc GR .
H28C H -0.216519 -0.084726 0.760081 0.141 Uiso 1 1 calc GR .
C29 C -0.1365(8) 0.2981(15) 0.5236(7) 0.080(3) Uani 1 1 d . U
C30 C -0.1849(8) 0.2073(19) 0.4840(8) 0.098(4) Uani 1 1 d . U
H30 H -0.197586 0.120064 0.501664 0.118 Uiso 1 1 calc R .
C31 C -0.2134(9) 0.254(2) 0.4166(9) 0.117(5) Uani 1 1 d . U
H31 H -0.245476 0.193492 0.389705 0.141 Uiso 1 1 calc R .
C32 C -0.2004(10) 0.371(2) 0.3877(10) 0.119(5) Uani 1 1 d . U
H32 H -0.221354 0.392720 0.341601 0.143 Uiso 1 1 calc R .
C33 C -0.1562(10) 0.461(2) 0.4251(9) 0.119(5) Uani 1 1 d . U
H33 H -0.147013 0.549264 0.406301 0.142 Uiso 1 1 calc R .
C34 C -0.1226(8) 0.422(2) 0.4944(7) 0.097(4) Uani 1 1 d . U
H34 H -0.090103 0.484136 0.519848 0.116 Uiso 1 1 calc R .
Cu1A Cu 0.35278(10) 0.92181(19) 0.41788(11) 0.0763(5) Uani 1 1 d . U
Fe1A Fe 0.54659(11) 0.7423(4) 0.32325(10) 0.1016(9) Uani 1 1 d . U
Cl1A Cl 0.3402(3) 1.1366(4) 0.4190(4) 0.164(3) Uani 1 1 d . U
O1A O 0.2220(5) 0.5361(12) 0.3029(5) 0.093(3) Uani 1 1 d . U
N1A N 0.4253(5) 0.6538(10) 0.4145(5) 0.0612(18) Uani 1 1 d . U
N2A N 0.3107(5) 0.6332(10) 0.4145(5) 0.063(2) Uani 1 1 d . U
C1A C 0.4690(10) 0.737(3) 0.2367(8) 0.140(4) Uani 1 1 d . U
C2A C 0.5050(11) 0.877(3) 0.2423(9) 0.137(4) Uani 1 1 d . U
C3A C 0.5743(11) 0.857(3) 0.2397(9) 0.145(4) Uani 1 1 d . U
C4A C 0.5921(12) 0.706(4) 0.2308(9) 0.158(4) Uani 1 1 d . U
C5A C 0.5232(15) 0.636(3) 0.2311(10) 0.159(4) Uani 1 1 d . U
C6A C 0.3875(9) 0.733(3) 0.2387(9) 0.177(8) Uani 1 1 d . U
H6AA H 0.374997 0.654568 0.267291 0.265 Uiso 1 1 calc GR .
H6AB H 0.363369 0.722932 0.190939 0.265 Uiso 1 1 calc GR .
H6AC H 0.371720 0.818836 0.259260 0.265 Uiso 1 1 calc GR .
C7A C 0.4650(14) 1.016(3) 0.2525(12) 0.192(8) Uani 1 1 d . U
H7AA H 0.418626 0.996815 0.270392 0.288 Uiso 1 1 calc GR .
H7AB H 0.456365 1.063877 0.207427 0.288 Uiso 1 1 calc GR .
H7AC H 0.494927 1.073634 0.286108 0.288 Uiso 1 1 calc GR .
C8A C 0.6264(14) 0.989(3) 0.2440(13) 0.218(9) Uani 1 1 d . U
H8AA H 0.620736 1.040634 0.286814 0.327 Uiso 1 1 calc GR .
H8AB H 0.613629 1.047647 0.202986 0.327 Uiso 1 1 calc GR .
H8AC H 0.676840 0.958391 0.244722 0.327 Uiso 1 1 calc GR .
C9A C 0.6662(15) 0.667(4) 0.2264(14) 0.268(12) Uani 1 1 d . U
H9AA H 0.694873 0.684959 0.271504 0.402 Uiso 1 1 calc GR .
H9AB H 0.685591 0.721919 0.189696 0.402 Uiso 1 1 calc GR .
H9AC H 0.668735 0.569054 0.214887 0.402 Uiso 1 1 calc GR .
C10A C 0.5020(19) 0.493(3) 0.2222(14) 0.243(11) Uani 1 1 d . U
H10D H 0.544500 0.437297 0.215331 0.365 Uiso 1 1 calc GR .
H10E H 0.465839 0.484282 0.181184 0.365 Uiso 1 1 calc GR .
H10F H 0.481138 0.461411 0.264120 0.365 Uiso 1 1 calc GR .
C11A C 0.4968(7) 0.7025(15) 0.4110(6) 0.0710(18) Uani 1 1 d . U
C12A C 0.5273(7) 0.8368(16) 0.4148(6) 0.078(2) Uani 1 1 d . U
H12A H 0.502104 0.921042 0.419410 0.093 Uiso 1 1 calc R .
C13A C 0.6055(8) 0.8205(19) 0.4103(7) 0.089(3) Uani 1 1 d . U
H13A H 0.639796 0.892974 0.410015 0.107 Uiso 1 1 calc R .
C14A C 0.6204(8) 0.6770(18) 0.4066(7) 0.091(3) Uani 1 1 d . U
H14A H 0.667187 0.638897 0.404180 0.109 Uiso 1 1 calc R .
C15A C 0.5539(7) 0.5959(18) 0.4069(7) 0.083(2) Uani 1 1 d . U
C16A C 0.5374(8) 0.4506(19) 0.4071(9) 0.101(3) Uani 1 1 d . U
C17A C 0.4702(8) 0.4113(18) 0.4081(9) 0.105(5) Uani 1 1 d . U
H17A H 0.459069 0.315704 0.405455 0.126 Uiso 1 1 calc R .
C18A C 0.4121(7) 0.5101(12) 0.4132(7) 0.075(3) Uani 1 1 d . U
C19A C 0.3393(7) 0.4954(12) 0.4122(8) 0.077(3) Uani 1 1 d . U
H19A H 0.312701 0.411602 0.410421 0.092 Uiso 1 1 calc R .
C20A C 0.3627(6) 0.7310(12) 0.4150(5) 0.057(2) Uani 1 1 d . U
C21A C 0.6004(10) 0.356(2) 0.4017(12) 0.143(7) Uani 1 1 d . U
H21D H 0.622920 0.378121 0.359221 0.215 Uiso 1 1 calc GR .
H21E H 0.583423 0.260319 0.399366 0.215 Uiso 1 1 calc GR .
H21F H 0.635903 0.368114 0.442939 0.215 Uiso 1 1 calc GR .
C22A C 0.2344(6) 0.6655(11) 0.4082(6) 0.061(2) Uani 1 1 d . U
C23A C 0.1881(7) 0.6182(12) 0.3495(6) 0.063(2) Uani 1 1 d . U
C24A C 0.1177(7) 0.6617(14) 0.3387(7) 0.077(3) Uani 1 1 d . U
H24A H 0.088237 0.632389 0.297829 0.092 Uiso 1 1 calc R .
C25A C 0.0878(6) 0.7488(13) 0.3867(6) 0.067(2) Uani 1 1 d . U
C26A C 0.1321(7) 0.7914(12) 0.4455(7) 0.069(3) Uani 1 1 d . U
H26A H 0.113030 0.850378 0.478516 0.083 Uiso 1 1 calc R .
C27A C 0.2058(6) 0.7484(12) 0.4575(6) 0.062(2) Uani 1 1 d . U
H27A H 0.235172 0.776186 0.498787 0.074 Uiso 1 1 calc R .
C28A C 0.1768(10) 0.4789(18) 0.2446(8) 0.110(6) Uani 1 1 d . U
H28D H 0.168179 0.548558 0.207603 0.165 Uiso 1 1 calc GR .
H28E H 0.130503 0.450156 0.259874 0.165 Uiso 1 1 calc GR .
H28F H 0.200951 0.398748 0.226387 0.165 Uiso 1 1 calc GR .
C29A C 0.0110(7) 0.7960(16) 0.3732(8) 0.087(3) Uani 1 1 d . U
C30A C -0.0413(8) 0.719(2) 0.3333(9) 0.111(5) Uani 1 1 d . U
H30A H -0.028499 0.631299 0.316130 0.134 Uiso 1 1 calc R .
C31A C -0.1116(9) 0.766(3) 0.3178(13) 0.154(7) Uani 1 1 d . U
H31A H -0.145843 0.709350 0.290606 0.185 Uiso 1 1 calc R .
C32A C -0.1325(9) 0.890(2) 0.3405(13) 0.146(7) Uani 1 1 d . U
H32A H -0.180519 0.921620 0.327755 0.175 Uiso 1 1 calc R .
C33A C -0.0829(9) 0.972(2) 0.3831(12) 0.137(6) Uani 1 1 d . U
H33A H -0.097802 1.056833 0.401252 0.164 Uiso 1 1 calc R .
C34A C -0.0099(7) 0.9254(19) 0.3987(9) 0.098(4) Uani 1 1 d . U
H34A H 0.024514 0.981145 0.426071 0.118 Uiso 1 1 calc R .

loop_
_atom_site_aniso_label
_atom_site_aniso_U_11
_atom_site_aniso_U_22
_atom_site_aniso_U_33
_atom_site_aniso_U_23
_atom_site_aniso_U_13
_atom_site_aniso_U_12
Cu1 0.1403(18) 0.0475(9) 0.0835(12) -0.0062(11) -0.0125(11) -0.0113(13)
Fe1 0.0614(12) 0.147(2) 0.0692(12) -0.0203(14) 0.0111(8) -0.0239(14)
Cl1 0.350(10) 0.0475(19) 0.143(4) -0.005(3) -0.096(5) -0.001(4)
O1 0.080(5) 0.077(5) 0.071(4) -0.002(4) -0.001(3) -0.020(4)
N1 0.064(5) 0.055(3) 0.071(3) -0.011(3) 0.007(3) -0.003(3)
N2 0.072(6) 0.051(3) 0.072(3) -0.010(3) 0.002(3) -0.003(4)
C1 0.062(6) 0.204(9) 0.092(4) -0.019(5) 0.022(3) -0.026(6)
C2 0.102(7) 0.202(8) 0.113(6) -0.019(5) 0.041(5) -0.058(6)
C3 0.085(6) 0.270(11) 0.117(7) -0.050(7) 0.023(6) -0.081(6)
C4 0.060(3) 0.299(12) 0.106(6) -0.001(7) 0.009(5) -0.027(6)
C5 0.061(6) 0.223(9) 0.120(6) -0.007(6) 0.026(5) 0.003(6)
C6 0.113(13) 0.29(2) 0.086(5) -0.026(9) 0.026(6) -0.029(17)
C7 0.20(2) 0.192(10) 0.23(2) 0.025(12) 0.093(17) -0.053(12)
C8 0.19(2) 0.39(2) 0.195(16) -0.141(17) 0.063(15) -0.191(18)
C9 0.098(13) 0.52(3) 0.126(9) 0.051(15) 0.008(10) 0.06(2)
C10 0.14(2) 0.224(9) 0.23(2) -0.007(10) 0.082(17) 0.044(11)
C11 0.056(3) 0.073(4) 0.071(3) -0.015(3) 0.010(3) -0.006(4)
C12 0.083(4) 0.080(4) 0.076(5) -0.023(4) 0.017(4) -0.017(4)
C13 0.086(6) 0.105(5) 0.073(4) -0.025(4) 0.017(3) -0.025(5)
C14 0.072(6) 0.114(6) 0.072(4) -0.012(4) 0.011(3) -0.015(5)
C15 0.060(5) 0.091(4) 0.075(4) -0.008(3) 0.007(4) 0.001(3)
C16 0.110(10) 0.086(4) 0.091(5) 0.002(4) -0.013(6) 0.014(4)
C17 0.155(13) 0.063(5) 0.104(5) -0.004(4) -0.030(7) 0.018(7)
C18 0.103(10) 0.054(3) 0.091(5) -0.011(3) -0.021(5) 0.005(5)
C19 0.105(10) 0.049(3) 0.092(5) -0.013(3) -0.021(6) -0.003(5)
C20 0.065(6) 0.052(3) 0.070(4) -0.010(3) 0.009(4) -0.007(4)
C21 0.20(2) 0.110(9) 0.119(10) 0.020(9) -0.048(12) 0.015(11)
C22 0.068(4) 0.056(6) 0.069(4) -0.010(3) 0.007(3) -0.003(4)
C23 0.067(4) 0.048(5) 0.072(4) -0.009(4) 0.006(3) 0.001(4)
C24 0.069(5) 0.060(6) 0.070(4) -0.009(4) 0.009(3) 0.009(4)
C25 0.075(5) 0.064(6) 0.076(4) -0.002(4) 0.013(3) 0.013(4)
C26 0.083(5) 0.078(8) 0.074(5) -0.003(5) 0.016(4) -0.001(5)
C27 0.083(6) 0.068(7) 0.074(5) -0.007(5) 0.008(4) -0.016(5)
C28 0.083(6) 0.106(12) 0.090(9) 0.004(8) -0.003(6) -0.031(6)
C29 0.079(7) 0.089(7) 0.075(4) 0.002(4) 0.017(4) 0.024(5)
C30 0.096(9) 0.106(8) 0.089(6) -0.009(6) -0.004(5) 0.027(6)
C31 0.102(9) 0.153(12) 0.093(7) 0.002(7) -0.007(6) 0.040(9)
C32 0.102(10) 0.158(13) 0.098(9) 0.016(7) 0.012(7) 0.061(8)
C33 0.113(11) 0.149(12) 0.096(7) 0.036(7) 0.022(6) 0.040(8)
C34 0.106(9) 0.098(7) 0.088(6) 0.019(6) 0.025(5) 0.028(6)
Cu1A 0.0651(11) 0.0453(8) 0.1166(14) -0.0027(12) 0.0024(9) -0.0009(10)
Fe1A 0.0621(12) 0.180(3) 0.0620(11) 0.0038(16) 0.0051(8) -0.0009(16)
Cl1A 0.103(3) 0.0435(18) 0.333(9) -0.014(3) -0.028(4) 0.000(2)
O1A 0.091(5) 0.097(6) 0.090(5) -0.031(5) 0.004(4) 0.003(5)
N1A 0.063(3) 0.053(3) 0.067(5) -0.005(4) 0.004(3) 0.006(2)
N2A 0.063(3) 0.042(3) 0.083(6) 0.001(4) 0.002(3) 0.001(2)
C1A 0.094(5) 0.258(11) 0.062(5) 0.006(7) -0.012(4) -0.012(6)
C2A 0.094(7) 0.240(10) 0.075(6) 0.040(7) 0.004(6) 0.004(6)
C3A 0.090(7) 0.273(10) 0.072(6) 0.037(7) 0.007(5) -0.009(6)
C4A 0.114(7) 0.298(11) 0.067(5) 0.017(8) 0.022(5) 0.034(8)
C5A 0.148(8) 0.254(10) 0.070(5) -0.032(6) -0.005(6) 0.005(7)
C6A 0.092(5) 0.33(2) 0.097(11) -0.009(17) -0.026(7) -0.033(9)
C7A 0.195(19) 0.258(12) 0.120(15) 0.053(12) 0.000(14) 0.059(12)
C8A 0.172(15) 0.344(15) 0.138(18) 0.070(16) 0.016(16) -0.090(14)
C9A 0.153(10) 0.52(3) 0.148(19) 0.01(3) 0.071(13) 0.119(15)
C10A 0.31(2) 0.263(12) 0.15(2) -0.069(13) -0.03(2) -0.022(11)
C11A 0.061(3) 0.088(4) 0.063(4) -0.006(4) 0.003(3) -0.001(3)
C12A 0.064(4) 0.096(4) 0.072(4) 0.007(5) 0.003(4) -0.011(3)
C13A 0.062(4) 0.131(6) 0.074(5) 0.008(5) 0.002(4) -0.009(4)
C14A 0.062(4) 0.137(6) 0.072(5) 0.001(6) -0.001(4) 0.004(4)
C15A 0.063(4) 0.111(4) 0.072(5) -0.018(4) 0.000(4) 0.010(3)
C16A 0.076(4) 0.105(4) 0.118(10) -0.025(6) -0.007(6) 0.020(4)
C17A 0.081(4) 0.068(5) 0.162(13) -0.023(8) -0.004(6) 0.023(4)
C18A 0.072(4) 0.051(3) 0.100(9) -0.008(5) 0.000(5) 0.009(3)
C19A 0.072(4) 0.042(3) 0.112(9) 0.002(5) -0.003(5) 0.005(3)
C20A 0.062(3) 0.045(2) 0.063(6) -0.004(4) 0.004(4) 0.001(2)
C21A 0.088(7) 0.141(9) 0.19(2) -0.059(13) -0.021(10) 0.042(8)
C22A 0.061(3) 0.046(5) 0.074(5) 0.000(4) 0.003(3) -0.002(3)
C23A 0.065(4) 0.050(6) 0.075(5) -0.002(4) 0.005(3) -0.012(4)
C24A 0.065(4) 0.078(7) 0.085(6) -0.003(5) -0.002(4) -0.008(4)
C25A 0.060(4) 0.061(6) 0.081(5) 0.018(4) 0.007(3) -0.005(4)
C26A 0.063(4) 0.060(7) 0.085(6) 0.000(5) 0.012(3) 0.000(4)
C27A 0.061(4) 0.048(5) 0.075(5) -0.001(4) 0.006(3) -0.006(4)
C28A 0.113(11) 0.118(14) 0.098(8) -0.042(8) 0.005(7) -0.016(9)
C29A 0.062(4) 0.092(6) 0.107(8) 0.032(6) 0.010(4) 0.003(4)
C30A 0.063(5) 0.112(8) 0.153(12) 0.036(8) -0.015(6) 0.000(5)
C31A 0.070(6) 0.168(13) 0.215(17) 0.060(12) -0.023(8) 0.016(7)
C32A 0.054(8) 0.157(13) 0.230(17) 0.092(11) 0.022(8) 0.020(7)
C33A 0.071(7) 0.143(12) 0.204(15) 0.067(10) 0.046(7) 0.030(6)
C34A 0.065(6) 0.087(6) 0.148(11) 0.042(7) 0.036(6) 0.009(5)

loop_
_atom_type_symbol
_atom_type_description
_atom_type_scat_dispersion_real
_atom_type_scat_dispersion_imag
_atom_type_scat_source
C C 0.0181 0.0091 'International Tables Vol C Tables 4.2.6.8 and 6.1.1.4'
H H 0.0000 0.0000 'International Tables Vol C Tables 4.2.6.8 and 6.1.1.4'
N N 0.0311 0.0180 'International Tables Vol C Tables 4.2.6.8 and 6.1.1.4'
O O 0.0492 0.0322 'International Tables Vol C Tables 4.2.6.8 and 6.1.1.4'
Cl Cl 0.3639 0.7018 'International Tables Vol C Tables 4.2.6.8 and 6.1.1.4'
Fe Fe -1.1336 3.1974 'International Tables Vol C Tables 4.2.6.8 and 6.1.1.4'
Cu Cu -1.9646 0.5888 'International Tables Vol C Tables 4.2.6.8 and 6.1.1.4'

loop_
_geom_angle_atom_site_label_1
_geom_angle_atom_site_label_2
_geom_angle_atom_site_label_3
_geom_angle
C20 Cu1 Cl1 176.6(5)
C1 Fe1 C2 38.9(8)
C1 Fe1 C3 67.8(8)
C1 Fe1 C4 68.2(7)
C1 Fe1 C11 108.1(6)
C1 Fe1 C12 119.1(7)
C1 Fe1 C14 165.6(9)
C1 Fe1 C15 127.4(7)
C2 Fe1 C3 38.6(8)
C2 Fe1 C12 106.9(9)
C2 Fe1 C14 154.6(8)
C2 Fe1 C15 162.6(7)
C3 Fe1 C15 158.4(8)
C4 Fe1 C2 65.1(10)
C4 Fe1 C3 40.6(10)
C4 Fe1 C11 160.0(10)
C4 Fe1 C12 158.6(10)
C4 Fe1 C14 110.1(7)
C4 Fe1 C15 125.1(10)
C5 Fe1 C1 40.4(8)
C5 Fe1 C2 66.1(10)
C5 Fe1 C3 69.8(10)
C5 Fe1 C4 42.3(9)
C5 Fe1 C11 122.0(7)
C5 Fe1 C12 155.2(7)
C5 Fe1 C14 128.6(9)
C5 Fe1 C15 110.6(9)
C11 Fe1 C2 125.1(7)
C11 Fe1 C3 158.0(10)
C11 Fe1 C12 40.8(5)
C11 Fe1 C14 68.4(5)
C11 Fe1 C15 40.6(5)
C12 Fe1 C3 120.7(10)
C12 Fe1 C14 68.0(6)
C12 Fe1 C15 68.5(6)
C13 Fe1 C1 154.7(9)
C13 Fe1 C2 121.0(9)
C13 Fe1 C3 105.3(8)
C13 Fe1 C4 123.4(8)
C13 Fe1 C5 162.6(8)
C13 Fe1 C11 68.7(5)
C13 Fe1 C12 41.8(6)
C13 Fe1 C14 38.6(6)
C13 Fe1 C15 67.5(6)
C14 Fe1 C3 120.9(7)
C14 Fe1 C15 41.0(5)
C23 O1 C28 117.5(10)
C11 N1 C18 118.8(10)
C20 N1 C11 128.4(10)
C20 N1 C18 112.8(9)
C19 N2 C20 110.9(10)
C19 N2 C22 129.1(10)
C20 N2 C22 120.0(10)
C2 C1 Fe1 71.2(11)
C2 C1 C5 107.5(17)
C2 C1 C6 128(2)
C5 C1 Fe1 69.8(11)
C5 C1 C6 125(2)
C6 C1 Fe1 127.8(11)
C1 C2 Fe1 69.8(12)
C1 C2 C7 123(2)
C3 C2 Fe1 71.3(13)
C3 C2 C1 114(3)
C3 C2 C7 122(3)
C7 C2 Fe1 120.9(16)
C2 C3 Fe1 70.1(11)
C2 C3 C4 104(2)
C2 C3 C8 131(3)
C4 C3 Fe1 68.5(11)
C4 C3 C8 125(3)
C8 C3 Fe1 127.1(15)
C3 C4 Fe1 70.9(12)
C3 C4 C5 109(2)
C3 C4 C9 123(3)
C5 C4 Fe1 68.8(10)
C5 C4 C9 128(3)
C9 C4 Fe1 123.6(16)
C1 C5 Fe1 69.9(12)
C1 C5 C4 105(2)
C1 C5 C10 127(2)
C4 C5 Fe1 68.9(12)
C4 C5 C10 128(3)
C10 C5 Fe1 126.9(16)
C1 C6 H6A 109.5
C1 C6 H6B 109.5
C1 C6 H6C 109.5
H6A C6 H6B 109.5
H6A C6 H6C 109.5
H6B C6 H6C 109.5
C2 C7 H7A 109.5
C2 C7 H7B 109.5
C2 C7 H7C 109.5
H7A C7 H7B 109.5
H7A C7 H7C 109.5
H7B C7 H7C 109.5
C3 C8 H8A 109.5
C3 C8 H8B 109.5
C3 C8 H8C 109.5
H8A C8 H8B 109.5
H8A C8 H8C 109.5
H8B C8 H8C 109.5
C4 C9 H9A 109.5
C4 C9 H9B 109.5
C4 C9 H9C 109.5
H9A C9 H9B 109.5
H9A C9 H9C 109.5
H9B C9 H9C 109.5
C5 C10 H10A 109.5
C5 C10 H10B 109.5
C5 C10 H10C 109.5
H10A C10 H10B 109.5
H10A C10 H10C 109.5
H10B C10 H10C 109.5
N1 C11 Fe1 129.6(9)
N1 C11 C12 130.9(12)
N1 C11 C15 120.2(12)
C12 C11 Fe1 70.0(7)
C15 C11 Fe1 70.8(7)
C15 C11 C12 108.6(11)
Fe1 C12 H12 127.1
C11 C12 Fe1 69.2(8)
C11 C12 H12 127.2
C11 C12 C13 105.5(13)
C13 C12 Fe1 68.0(9)
C13 C12 H12 127.2
Fe1 C13 H13 124.3
C12 C13 Fe1 70.3(8)
C12 C13 H13 124.9
C14 C13 Fe1 72.1(10)
C14 C13 C12 110.2(13)
C14 C13 H13 124.9
Fe1 C14 H14 126.6
C13 C14 Fe1 69.3(10)
C13 C14 H14 125.5
C13 C14 C15 109.1(14)
C15 C14 Fe1 70.1(8)
C15 C14 H14 125.5
C11 C15 Fe1 68.6(8)
C11 C15 C14 106.6(13)
C11 C15 C16 120.6(12)
C14 C15 Fe1 68.9(8)
C14 C15 C16 132.7(14)
C16 C15 Fe1 129.4(12)
C15 C16 C21 119.2(14)
C17 C16 C15 118.1(14)
C17 C16 C21 122.6(15)
C16 C17 H17 119.0
C16 C17 C18 122.0(16)
C18 C17 H17 119.0
N1 C18 C17 120.2(12)
C19 C18 N1 103.9(11)
C19 C18 C17 135.9(13)
N2 C19 H19 125.2
C18 C19 N2 109.5(11)
C18 C19 H19 125.2
N1 C20 Cu1 127.3(8)
N1 C20 N2 102.9(10)
N2 C20 Cu1 129.7(9)
C16 C21 H21A 109.5
C16 C21 H21B 109.5
C16 C21 H21C 109.5
H21A C21 H21B 109.5
H21A C21 H21C 109.5
H21B C21 H21C 109.5
C23 C22 N2 118.3(11)
C27 C22 N2 121.0(11)
C27 C22 C23 120.7(11)
O1 C23 C22 117.0(10)
O1 C23 C24 125.1(11)
C24 C23 C22 117.9(12)
C23 C24 H24 119.1
C25 C24 C23 121.9(12)
C25 C24 H24 119.1
C24 C25 C29 121.1(12)
C26 C25 C24 118.5(12)
C26 C25 C29 120.1(13)
C25 C26 H26 119.6
C25 C26 C27 120.8(13)
C27 C26 H26 119.6
C22 C27 C26 120.1(12)
C22 C27 H27 119.9
C26 C27 H27 119.9
O1 C28 H28A 109.5
O1 C28 H28B 109.5
O1 C28 H28C 109.5
H28A C28 H28B 109.5
H28A C28 H28C 109.5
H28B C28 H28C 109.5
C30 C29 C25 121.0(14)
C34 C29 C25 121.3(14)
C34 C29 C30 117.7(14)
C29 C30 H30 122.0
C31 C30 C29 116.1(18)
C31 C30 H30 122.0
C30 C31 H31 116.4
C32 C31 C30 127(2)
C32 C31 H31 116.4
C31 C32 H32 121.0
C31 C32 C33 118.0(18)
C33 C32 H32 121.0
C32 C33 H33 120.3
C32 C33 C34 119(2)
C34 C33 H33 120.3
C29 C34 C33 121.7(18)
C29 C34 H34 119.2
C33 C34 H34 119.2
C20A Cu1A Cl1A 178.7(4)
C1A Fe1A C2A 42.4(9)
C1A Fe1A C4A 68.0(8)
C1A Fe1A C14A 160.9(10)
C1A Fe1A C15A 124.4(8)
C2A Fe1A C15A 162.3(7)
C3A Fe1A C1A 66.6(8)
C3A Fe1A C2A 36.6(7)
C3A Fe1A C4A 42.9(10)
C3A Fe1A C14A 124.0(7)
C3A Fe1A C15A 160.3(8)
C4A Fe1A C2A 68.2(9)
C4A Fe1A C14A 107.9(7)
C4A Fe1A C15A 122.0(9)
C5A Fe1A C1A 40.1(9)
C5A Fe1A C2A 69.5(10)
C5A Fe1A C3A 69.2(11)
C5A Fe1A C4A 41.0(9)
C5A Fe1A C14A 124.6(10)
C5A Fe1A C15A 107.8(9)
C11A Fe1A C1A 108.5(6)
C11A Fe1A C2A 124.1(7)
C11A Fe1A C3A 156.4(9)
C11A Fe1A C4A 159.1(10)
C11A Fe1A C5A 123.0(9)
C11A Fe1A C12A 40.5(5)
C11A Fe1A C14A 68.4(6)
C11A Fe1A C15A 41.7(5)
C12A Fe1A C1A 121.7(8)
C12A Fe1A C2A 105.6(8)
C12A Fe1A C3A 120.6(9)
C12A Fe1A C4A 159.3(10)
C12A Fe1A C5A 157.5(9)
C12A Fe1A C14A 69.0(6)
C12A Fe1A C15A 69.8(6)
C13A Fe1A C1A 158.0(10)
C13A Fe1A C2A 119.5(9)
C13A Fe1A C3A 106.3(8)
C13A Fe1A C4A 122.1(8)
C13A Fe1A C5A 159.5(9)
C13A Fe1A C11A 69.3(6)
C13A Fe1A C12A 42.3(5)
C13A Fe1A C14A 40.3(6)
C13A Fe1A C15A 69.4(6)
C14A Fe1A C2A 155.2(8)
C14A Fe1A C15A 40.6(6)
C23A O1A C28A 116.9(11)
C18A N1A C11A 119.2(10)
C20A N1A C11A 127.8(11)
C20A N1A C18A 112.9(10)
C19A N2A C22A 124.1(10)
C20A N2A C19A 112.6(10)
C20A N2A C22A 122.8(9)
C2A C1A Fe1A 70.1(9)
C2A C1A C6A 117(2)
C5A C1A Fe1A 69.0(10)
C5A C1A C2A 108(2)
C5A C1A C6A 135(3)
C6A C1A Fe1A 125.9(12)
C1A C2A Fe1A 67.5(11)
C1A C2A C7A 125(2)
C3A C2A Fe1A 69.6(12)
C3A C2A C1A 107(2)
C3A C2A C7A 128(3)
C7A C2A Fe1A 125.6(14)
C2A C3A Fe1A 73.8(13)
C2A C3A C4A 112(2)
C2A C3A C8A 118(3)
C4A C3A Fe1A 69.2(12)
C4A C3A C8A 130(2)
C8A C3A Fe1A 126.2(14)
C3A C4A Fe1A 67.9(12)
C5A C4A Fe1A 68.4(11)
C5A C4A C3A 104(2)
C9A C4A Fe1A 125.2(16)
C9A C4A C3A 119(3)
C9A C4A C5A 137(3)
C1A C5A Fe1A 71.0(12)
C1A C5A C4A 109(3)
C1A C5A C10A 119(3)
C4A C5A Fe1A 70.6(13)
C4A C5A C10A 132(3)
C10A C5A Fe1A 128(2)
C1A C6A H6AA 109.5
C1A C6A H6AB 109.5
C1A C6A H6AC 109.5
H6AA C6A H6AB 109.5
H6AA C6A H6AC 109.5
H6AB C6A H6AC 109.5
C2A C7A H7AA 109.5
C2A C7A H7AB 109.5
C2A C7A H7AC 109.5
H7AA C7A H7AB 109.5
H7AA C7A H7AC 109.5
H7AB C7A H7AC 109.5
C3A C8A H8AA 109.5
C3A C8A H8AB 109.5
C3A C8A H8AC 109.5
H8AA C8A H8AB 109.5
H8AA C8A H8AC 109.5
H8AB C8A H8AC 109.5
C4A C9A H9AA 109.5
C4A C9A H9AB 109.5
C4A C9A H9AC 109.5
H9AA C9A H9AB 109.5
H9AA C9A H9AC 109.5
H9AB C9A H9AC 109.5
C5A C10A H10D 109.5
C5A C10A H10E 109.5
C5A C10A H10F 109.5
H10D C10A H10E 109.5
H10D C10A H10F 109.5
H10E C10A H10F 109.5
N1A C11A Fe1A 127.8(8)
N1A C11A C15A 116.6(12)
C12A C11A Fe1A 69.9(8)
C12A C11A N1A 132.3(12)
C12A C11A C15A 111.0(12)
C15A C11A Fe1A 72.4(8)
Fe1A C12A H12A 126.8
C11A C12A Fe1A 69.6(8)
C11A C12A H12A 126.6
C11A C12A C13A 106.7(14)
C13A C12A Fe1A 68.5(8)
C13A C12A H12A 126.6
Fe1A C13A H13A 124.7
C12A C13A Fe1A 69.2(7)
C12A C13A H13A 126.0
C14A C13A Fe1A 71.6(9)
C14A C13A C12A 107.9(14)
C14A C13A H13A 126.0
Fe1A C14A H14A 127.5
C13A C14A Fe1A 68.1(8)
C13A C14A H14A 124.6
C13A C14A C15A 110.8(14)
C15A C14A Fe1A 71.5(8)
C15A C14A H14A 124.6
C11A C15A Fe1A 65.9(8)
C14A C15A Fe1A 67.9(9)
C14A C15A C11A 103.5(14)
C16A C15A Fe1A 130.9(11)
C16A C15A C11A 121.7(14)
C16A C15A C14A 134.7(14)
C15A C16A C21A 115.5(16)
C17A C16A C15A 119.2(15)
C17A C16A C21A 125.2(18)
C16A C17A H17A 119.1
C16A C17A C18A 121.8(16)
C18A C17A H17A 119.1
N1A C18A C17A 121.4(13)
C19A C18A N1A 105.9(10)
C19A C18A C17A 132.5(13)
N2A C19A H19A 127.1
C18A C19A N2A 105.8(10)
C18A C19A H19A 127.1
N1A C20A Cu1A 128.7(8)
N2A C20A Cu1A 128.6(9)
N2A C20A N1A 102.7(10)
C16A C21A H21D 109.5
C16A C21A H21E 109.5
C16A C21A H21F 109.5
H21D C21A H21E 109.5
H21D C21A H21F 109.5
H21E C21A H21F 109.5
C23A C22A N2A 120.1(11)
C27A C22A N2A 120.9(10)
C27A C22A C23A 118.9(11)
O1A C23A C22A 114.5(11)
C24A C23A O1A 124.8(11)
C24A C23A C22A 120.4(12)
C23A C24A H24A 119.1
C23A C24A C25A 121.8(11)
C25A C24A H24A 119.1
C24A C25A C29A 120.6(12)
C26A C25A C24A 118.0(11)
C26A C25A C29A 121.4(13)
C25A C26A H26A 119.4
C25A C26A C27A 121.2(12)
C27A C26A H26A 119.4
C22A C27A C26A 119.5(10)
C22A C27A H27A 120.3
C26A C27A H27A 120.3
O1A C28A H28D 109.5
O1A C28A H28E 109.5
O1A C28A H28F 109.5
H28D C28A H28E 109.5
H28D C28A H28F 109.5
H28E C28A H28F 109.5
C30A C29A C25A 121.9(15)
C30A C29A C34A 117.8(14)
C34A C29A C25A 120.2(13)
C29A C30A H30A 119.1
C31A C30A C29A 122(2)
C31A C30A H30A 119.1
C30A C31A H31A 119.3
C32A C31A C30A 121(2)
C32A C31A H31A 119.3
C31A C32A H32A 120.2
C31A C32A C33A 119.7(17)
C33A C32A H32A 120.2
C32A C33A H33A 120.3
C32A C33A C34A 119(2)
C34A C33A H33A 120.3
C29A C34A C33A 119.7(18)
C29A C34A H34A 120.2
C33A C34A H34A 120.2

loop_
_geom_bond_atom_site_label_1
_geom_bond_atom_site_label_2
_geom_bond_distance
Cu1 Cl1 2.068(5)
Cu1 C20 1.840(12)
Fe1 C1 2.024(16)
Fe1 C2 2.04(2)
Fe1 C3 2.057(18)
Fe1 C4 2.025(18)
Fe1 C5 2.02(2)
Fe1 C11 2.035(11)
Fe1 C12 2.045(15)
Fe1 C13 2.014(15)
Fe1 C14 2.048(15)
Fe1 C15 2.064(15)
O1 C23 1.369(15)
O1 C28 1.421(15)
N1 C11 1.383(15)
N1 C18 1.422(16)
N1 C20 1.355(15)
N2 C19 1.371(16)
N2 C20 1.386(14)
N2 C22 1.427(15)
C1 C2 1.35(3)
C1 C5 1.40(3)
C1 C6 1.51(2)
C2 C3 1.35(3)
C2 C7 1.59(3)
C3 C4 1.42(4)
C3 C8 1.55(3)
C4 C5 1.46(3)
C4 C9 1.46(3)
C5 C10 1.50(3)
C6 H6A 0.9700
C6 H6B 0.9700
C6 H6C 0.9700
C7 H7A 0.9700
C7 H7B 0.9700
C7 H7C 0.9700
C8 H8A 0.9700
C8 H8B 0.9700
C8 H8C 0.9700
C9 H9A 0.9700
C9 H9B 0.9700
C9 H9C 0.9700
C10 H10A 0.9700
C10 H10B 0.9700
C10 H10C 0.9700
C11 C12 1.423(17)
C11 C15 1.422(19)
C12 H12 0.9400
C12 C13 1.45(2)
C13 H13 0.9400
C13 C14 1.34(2)
C14 H14 0.9400
C14 C15 1.439(19)
C15 C16 1.446(18)
C16 C17 1.35(2)
C16 C21 1.53(2)
C17 H17 0.9400
C17 C18 1.43(2)
C18 C19 1.343(17)
C19 H19 0.9400
C21 H21A 0.9700
C21 H21B 0.9700
C21 H21C 0.9700
C22 C23 1.406(17)
C22 C27 1.342(17)
C23 C24 1.397(17)
C24 H24 0.9400
C24 C25 1.380(18)
C25 C26 1.361(17)
C25 C29 1.486(18)
C26 H26 0.9400
C26 C27 1.413(18)
C27 H27 0.9400
C28 H28A 0.9700
C28 H28B 0.9700
C28 H28C 0.9700
C29 C30 1.40(2)
C29 C34 1.35(2)
C30 H30 0.9400
C30 C31 1.40(2)
C31 H31 0.9400
C31 C32 1.28(3)
C32 H32 0.9400
C32 C33 1.34(3)
C33 H33 0.9400
C33 C34 1.44(2)
C34 H34 0.9400
Cu1A Cl1A 2.074(4)
Cu1A C20A 1.841(11)
Fe1A C1A 2.054(14)
Fe1A C2A 2.090(19)
Fe1A C3A 2.04(2)
Fe1A C4A 2.058(19)
Fe1A C5A 2.03(2)
Fe1A C11A 2.023(13)
Fe1A C12A 2.027(14)
Fe1A C13A 2.018(14)
Fe1A C14A 2.065(13)
Fe1A C15A 2.113(16)
O1A C23A 1.383(15)
O1A C28A 1.419(16)
N1A C11A 1.405(16)
N1A C18A 1.400(15)
N1A C20A 1.369(14)
N2A C19A 1.424(15)
N2A C20A 1.340(14)
N2A C22A 1.430(15)
C1A C2A 1.50(3)
C1A C5A 1.40(3)
C1A C6A 1.50(2)
C2A C3A 1.30(3)
C2A C7A 1.54(3)
C3A C4A 1.50(3)
C3A C8A 1.59(3)
C4A C5A 1.43(3)
C4A C9A 1.42(3)
C5A C10A 1.43(3)
C6A H6AA 0.9700
C6A H6AB 0.9700
C6A H6AC 0.9700
C7A H7AA 0.9700
C7A H7AB 0.9700
C7A H7AC 0.9700
C8A H8AA 0.9700
C8A H8AB 0.9700
C8A H8AC 0.9700
C9A H9AA 0.9700
C9A H9AB 0.9700
C9A H9AC 0.9700
C10A H10D 0.9700
C10A H10E 0.9700
C10A H10F 0.9700
C11A C12A 1.403(19)
C11A C15A 1.474(19)
C12A H12A 0.9400
C12A C13A 1.459(19)
C13A H13A 0.9400
C13A C14A 1.41(2)
C14A H14A 0.9400
C14A C15A 1.45(2)
C15A C16A 1.43(2)
C16A C17A 1.29(2)
C16A C21A 1.48(2)
C17A H17A 0.9400
C17A C18A 1.440(18)
C18A C19A 1.345(18)
C19A H19A 0.9400
C21A H21D 0.9700
C21A H21E 0.9700
C21A H21F 0.9700
C22A C23A 1.402(16)
C22A C27A 1.376(16)
C23A C24A 1.353(18)
C24A H24A 0.9400
C24A C25A 1.393(18)
C25A C26A 1.370(16)
C25A C29A 1.479(18)
C26A H26A 0.9400
C26A C27A 1.412(16)
C27A H27A 0.9400
C28A H28D 0.9700
C28A H28E 0.9700
C28A H28F 0.9700
C29A C30A 1.37(2)
C29A C34A 1.40(2)
C30A H30A 0.9400
C30A C31A 1.37(2)
C31A H31A 0.9400
C31A C32A 1.34(3)
C32A H32A 0.9400
C32A C33A 1.39(3)
C33A H33A 0.9400
C33A C34A 1.41(2)
C34A H34A 0.9400

loop_
_smtbx_masks_void_nr
_smtbx_masks_void_average_x
_smtbx_masks_void_average_y
_smtbx_masks_void_average_z
_smtbx_masks_void_volume
_smtbx_masks_void_count_electrons
1 0.000 0.650 0.000 12.8 0.0
2 0.123 0.478 0.749 10.3 0.0
3 0.187 0.815 0.825 16.5 0.0
4 0.348 0.310 0.260 28.5 1.5
5 0.500 0.070 0.000 301.9 65.9
6 0.500 0.135 0.500 14.9 0.0
7 0.652 0.310 0.740 28.5 0.0
8 0.813 0.815 0.175 16.5 0.0
9 0.877 0.478 0.251 10.3 0.0
